data_1530044
loop_
_publ_author_name
'Hadenfeldt, C.'
'Held, W.'

_publ_section_title
;
 Darstellung, Eigenschaften und Kristallstrukur der Europium
 (II)-Phosphidhalogenide Eu2 P Cl, Eu2 P Br und Eu2 P I
;
_journal_name_full 'Journal of the Less-Common Metals'
_journal_page_first 25
_journal_page_last 35
_journal_volume 123
_journal_year 1986
_chemical_formula_sum 'Br Eu2 P'
_chemical_name_systematic 'Eu2 P Br'
_space_group_IT_number 166
_symmetry_space_group_name_Hall '-R 3 2"'
_symmetry_space_group_name_H-M 'R -3 m :H'
_cell_angle_alpha 90
_cell_angle_beta 90
_cell_angle_gamma 120
_cell_formula_units_Z 3
_cell_length_a 4.385
_cell_length_b 4.385
_cell_length_c 21.9
_cell_volume 364.682
_citation_journal_id_ASTM JCOMAH
_cod_data_source_file Hadenfeldt_JCOMAH_1986_1315.cif
_cod_data_source_block Br1Eu2P1
_cod_original_cell_volume 364.6817
_cod_original_formula_sum 'Br1 Eu2 P1'
_cod_database_code 1530044

loop_
_symmetry_equiv_pos_as_xyz
x,y,z
-y,x-y,z
-x+y,-x,z
y,x,-z
-x,-x+y,-z
x-y,-y,-z
-x,-y,-z
y,-x+y,-z
x-y,x,-z
-y,-x,z
x,x-y,z
-x+y,y,z
x+2/3,y+1/3,z+1/3
-y+2/3,x-y+1/3,z+1/3
-x+y+2/3,-x+1/3,z+1/3
y+2/3,x+1/3,-z+1/3
-x+2/3,-x+y+1/3,-z+1/3
x-y+2/3,-y+1/3,-z+1/3
-x+2/3,-y+1/3,-z+1/3
y+2/3,-x+y+1/3,-z+1/3
x-y+2/3,x+1/3,-z+1/3
-y+2/3,-x+1/3,z+1/3
x+2/3,x-y+1/3,z+1/3
-x+y+2/3,y+1/3,z+1/3
x+1/3,y+2/3,z+2/3
-y+1/3,x-y+2/3,z+2/3
-x+y+1/3,-x+2/3,z+2/3
y+1/3,x+2/3,-z+2/3
-x+1/3,-x+y+2/3,-z+2/3
x-y+1/3,-y+2/3,-z+2/3
-x+1/3,-y+2/3,-z+2/3
y+1/3,-x+y+2/3,-z+2/3
x-y+1/3,x+2/3,-z+2/3
-y+1/3,-x+2/3,z+2/3
x+1/3,x-y+2/3,z+2/3
-x+y+1/3,y+2/3,z+2/3

loop_
_atom_site_label
_atom_site_type_symbol
_atom_site_fract_x
_atom_site_fract_y
_atom_site_fract_z
_atom_site_occupancy
_atom_site_U_iso_or_equiv
Eu1 Eu+2 0 0 0.23728 1 0.0
Br1 Br-1 0 0 0 1 0.0
P1 P-3 0 0 0.5 1 0.0
